data_7034532
loop_
_publ_author_name
'Mikata, Yuji'
'Nodomi, Yuki'
'Ohnishi, Risa'
'Kizu, Asako'
'Konno, Hideo'

_publ_section_title
;
 Tris(8-methoxy-2-quinolylmethyl)amine (8-MeOTQA) as a highly fluorescent
 Zn(2+) probe prepared by convenient C3-symmetric tripodal amine
 synthesis.
;
_journal_issue 17
_journal_name_full 'Dalton transactions (Cambridge, England : 2003)'
_journal_page_first 8021
_journal_page_last 8030
_journal_paper_doi 10.1039/c5dt00514k
_journal_volume 44
_journal_year 2015
_chemical_formula_moiety 'C33 H30 Cl2 N4 O11 Zn'
_chemical_formula_sum 'C33 H30 Cl2 N4 O11 Zn'
_chemical_formula_weight 794.91
_space_group_crystal_system monoclinic
_space_group_IT_number 14
_space_group_name_Hall '-P 2ybc'
_space_group_name_H-M_alt 'P 1 21/c 1'
_symmetry_space_group_name_Hall '-P 2ybc'
_symmetry_space_group_name_H-M 'P 1 21/c 1'
_atom_sites_solution_hydrogens geom
_atom_sites_solution_primary direct
_atom_sites_solution_secondary difmap
_audit_update_record
;
2014-11-04 deposited with the CCDC.
2015-03-23 downloaded from the CCDC.
;
_cell_angle_alpha 90.0000
_cell_angle_beta 105.6890(16)
_cell_angle_gamma 90.0000
_cell_formula_units_Z 4
_cell_length_a 18.484(2)
_cell_length_b 11.4954(13)
_cell_length_c 15.595(2)
_cell_measurement_reflns_used 9270
_cell_measurement_temperature 153
_cell_measurement_theta_max 27.50
_cell_measurement_theta_min 3.04
_cell_volume 3190.2(6)
_computing_cell_refinement CrystalClear
_computing_data_collection 'CrystalClear (Rigaku/MSC Inc., 2006)'
_computing_data_reduction CrystalClear
_computing_molecular_graphics 'CrystalStructure 4.1'
_computing_publication_material 'CrystalStructure 4.1 (Rigaku, 2014)'
_computing_structure_refinement 'SHELXL97 (Sheldrick, 2008)'
_computing_structure_solution 'Il Milione (Burla, et al., 2007)'
_diffrn_ambient_temperature 153
_diffrn_detector_area_resol_mean 7.314
_diffrn_measured_fraction_theta_full 0.979
_diffrn_measured_fraction_theta_max 0.979
_diffrn_measurement_device_type 'Rigaku Mercury70'
_diffrn_measurement_method \w
_diffrn_radiation_type 'Mo K\a'
_diffrn_radiation_wavelength 0.71075
_diffrn_reflns_av_R_equivalents 0.0210
_diffrn_reflns_Laue_measured_fraction_full 0.000
_diffrn_reflns_Laue_measured_fraction_max 0.000
_diffrn_reflns_limit_h_max 19
_diffrn_reflns_limit_h_min -23
_diffrn_reflns_limit_k_max 14
_diffrn_reflns_limit_k_min -13
_diffrn_reflns_limit_l_max 20
_diffrn_reflns_limit_l_min -20
_diffrn_reflns_number 23996
_diffrn_reflns_point_group_measured_fraction_full 0.000
_diffrn_reflns_point_group_measured_fraction_max 0.000
_diffrn_reflns_theta_full 27.490
_diffrn_reflns_theta_max 27.490
_diffrn_reflns_theta_min 3.041
_diffrn_standards_number 0
_exptl_absorpt_coefficient_mu 1.009
_exptl_absorpt_correction_T_max 0.668
_exptl_absorpt_correction_T_min 0.543
_exptl_absorpt_correction_type multi-scan
_exptl_absorpt_process_details 'REQAB (Rigaku, 1998)'
_exptl_crystal_colour colorless
_exptl_crystal_density_diffrn 1.655
_exptl_crystal_density_method 'not measured'
_exptl_crystal_description unknown
_exptl_crystal_F_000 1632.00
_exptl_crystal_size_max 0.600
_exptl_crystal_size_mid 0.400
_exptl_crystal_size_min 0.400
_refine_diff_density_max 0.64
_refine_diff_density_min -0.48
_refine_ls_extinction_method none
_refine_ls_goodness_of_fit_ref 1.061
_refine_ls_hydrogen_treatment refxyz
_refine_ls_number_parameters 580
_refine_ls_number_reflns 7162
_refine_ls_number_restraints 0
_refine_ls_R_factor_all 0.0367
_refine_ls_R_factor_gt 0.0334
_refine_ls_shift/su_max 0.000
_refine_ls_structure_factor_coef Fsqd
_refine_ls_weighting_details 'w = 1/[\s^2^(Fo^2^)+(0.0479P)^2^+1.3827P] where P=(Fo^2^+2Fc^2^)/3'
_refine_ls_weighting_scheme calc
_refine_ls_wR_factor_gt 0.0862
_refine_ls_wR_factor_ref 0.0891
_reflns_number_gt 6588
_reflns_number_total 7162
_reflns_threshold_expression F^2^>2.0\s(F^2^)
_cod_data_source_file c5dt00514k2.cif
_cod_data_source_block 8-MeOTQA-Zn(ClO4)2-CMDMF-1
_cod_depositor_comments 'Adding full bibliography for 7034530--7034536.cif.'
_cod_original_cell_volume 3190.3(7)
_cod_database_code 7034532

loop_
_symmetry_equiv_pos_site_id
_space_group_symop_operation_xyz
1 +X,+Y,+Z
2 -X,1/2+Y,1/2-Z
3 -X,-Y,-Z
4 +X,1/2-Y,1/2+Z

loop_
_atom_site_label
_atom_site_type_symbol
_atom_site_fract_x
_atom_site_fract_y
_atom_site_fract_z
_atom_site_U_iso_or_equiv
_atom_site_adp_type
_atom_site_occupancy
_atom_site_site_symmetry_multiplicity
_atom_site_calc_flag
Zn1 Zn 0.248126(11) 0.114925(17) 0.604536(13) 0.01958(7) Uani 1 4 d
Cl1 Cl 0.01038(2) 0.22504(4) 0.65532(3) 0.02430(10) Uani 1 4 d
Cl2 Cl 0.36654(2) -0.26208(4) 0.69288(3) 0.02433(10) Uani 1 4 d
O1 O 0.35302(7) 0.24789(11) 0.59909(9) 0.0247(3) Uani 1 4 d
O2 O 0.24008(7) 0.28191(11) 0.70085(8) 0.0259(3) Uani 1 4 d
O3 O 0.36487(7) 0.07407(12) 0.73661(8) 0.0247(3) Uani 1 4 d
O4 O -0.04549(9) 0.16833(15) 0.68894(12) 0.0488(4) Uani 1 4 d
O5 O 0.01350(9) 0.34623(14) 0.68000(11) 0.0417(4) Uani 1 4 d
O6 O -0.00653(10) 0.21458(17) 0.56097(10) 0.0500(4) Uani 1 4 d
O7 O 0.08311(9) 0.17389(16) 0.69566(10) 0.0441(4) Uani 1 4 d
O8 O 0.42171(10) -0.22527(17) 0.77151(13) 0.0583(5) Uani 1 4 d
O9 O 0.38406(10) -0.37838(15) 0.67375(14) 0.0540(5) Uani 1 4 d
O10 O 0.29411(9) -0.25792(14) 0.70887(13) 0.0446(4) Uani 1 4 d
O11 O 0.36793(12) -0.1869(2) 0.62156(15) 0.0807(8) Uani 1 4 d
N1 N 0.16246(8) -0.00201(14) 0.51626(10) 0.0233(3) Uani 1 4 d
N2 N 0.30345(8) 0.05050(13) 0.51573(9) 0.0212(3) Uani 1 4 d
N3 N 0.16574(8) 0.22803(13) 0.53672(10) 0.0215(3) Uani 1 4 d
N4 N 0.22416(8) 0.00213(13) 0.69432(10) 0.0215(3) Uani 1 4 d
C1 C 0.20738(11) -0.09765(17) 0.49494(13) 0.0267(4) Uani 1 4 d
C2 C 0.27611(10) -0.04690(16) 0.47365(11) 0.0237(4) Uani 1 4 d
C3 C 0.30882(12) -0.10024(18) 0.41186(13) 0.0284(4) Uani 1 4 d
C4 C 0.37058(11) -0.05109(19) 0.39439(12) 0.0304(4) Uani 1 4 d
C5 C 0.46408(12) 0.11039(19) 0.42206(14) 0.0313(4) Uani 1 4 d
C6 C 0.49048(11) 0.2094(2) 0.46716(14) 0.0321(4) Uani 1 4 d
C7 C 0.45523(11) 0.25862(18) 0.52799(13) 0.0283(4) Uani 1 4 d
C8 C 0.39248(10) 0.20723(16) 0.54255(12) 0.0233(4) Uani 1 4 d
C9 C 0.36487(10) 0.10200(16) 0.49851(11) 0.0220(3) Uani 1 4 d
C10 C 0.40072(10) 0.05275(18) 0.43724(12) 0.0265(4) Uani 1 4 d
C11 C 0.38569(13) 0.3456(2) 0.65422(16) 0.0338(4) Uani 1 4 d
C12 C 0.12330(11) 0.06509(18) 0.43747(12) 0.0271(4) Uani 1 4 d
C13 C 0.12112(10) 0.19251(17) 0.45975(12) 0.0241(4) Uani 1 4 d
C14 C 0.07324(11) 0.27010(19) 0.40041(13) 0.0290(4) Uani 1 4 d
C15 C 0.07075(11) 0.38400(18) 0.42213(14) 0.0307(4) Uani 1 4 d
C16 C 0.11052(12) 0.53778(19) 0.53881(15) 0.0344(4) Uani 1 4 d
C17 C 0.15119(13) 0.5660(2) 0.62274(16) 0.0382(5) Uani 1 4 d
C18 C 0.19620(12) 0.48311(18) 0.67989(15) 0.0345(5) Uani 1 4 d
C19 C 0.19986(10) 0.37146(16) 0.65075(13) 0.0247(4) Uani 1 4 d
C20 C 0.16014(10) 0.34063(16) 0.56276(12) 0.0234(4) Uani 1 4 d
C21 C 0.11378(10) 0.42303(17) 0.50668(13) 0.0271(4) Uani 1 4 d
C22 C 0.24639(15) 0.2858(2) 0.79442(14) 0.0369(5) Uani 1 4 d
C23 C 0.11343(11) -0.03587(19) 0.57208(13) 0.0272(4) Uani 1 4 d
C24 C 0.15686(10) -0.04697(17) 0.66843(13) 0.0253(4) Uani 1 4 d
C25 C 0.12526(12) -0.10644(19) 0.72875(15) 0.0331(4) Uani 1 4 d
C26 C 0.16356(13) -0.11316(18) 0.81583(15) 0.0335(5) Uani 1 4 d
C27 C 0.28379(13) -0.08230(19) 0.93337(13) 0.0324(4) Uani 1 4 d
C28 C 0.35644(13) -0.04590(19) 0.95382(13) 0.0327(4) Uani 1 4 d
C29 C 0.38672(11) 0.00750(17) 0.88964(12) 0.0278(4) Uani 1 4 d
C30 C 0.34217(10) 0.02439(15) 0.80426(12) 0.0230(4) Uani 1 4 d
C31 C 0.26627(10) -0.01304(15) 0.78075(12) 0.0217(3) Uani 1 4 d
C32 C 0.23741(11) -0.06864(17) 0.84537(13) 0.0270(4) Uani 1 4 d
C33 C 0.44481(11) 0.0849(2) 0.75149(14) 0.0297(4) Uani 1 4 d
H1 H 0.2250(12) -0.1480(19) 0.5458(15) 0.025(5) Uiso 1 4 d
H2 H 0.1785(13) -0.146(2) 0.4454(15) 0.030(6) Uiso 1 4 d
H3 H 0.2863(13) -0.169(2) 0.3839(15) 0.031(6) Uiso 1 4 d
H4 H 0.3948(13) -0.086(2) 0.3535(17) 0.038(6) Uiso 1 4 d
H5 H 0.4881(13) 0.077(2) 0.3811(16) 0.038(6) Uiso 1 4 d
H6 H 0.5353(14) 0.247(2) 0.4573(17) 0.038(6) Uiso 1 4 d
H7 H 0.4751(13) 0.325(2) 0.5598(16) 0.033(6) Uiso 1 4 d
H8 H 0.3585(16) 0.353(2) 0.6990(19) 0.052(8) Uiso 1 4 d
H9 H 0.3803(14) 0.414(2) 0.6183(18) 0.047(7) Uiso 1 4 d
H10 H 0.4391(15) 0.331(2) 0.6841(17) 0.045(7) Uiso 1 4 d
H11 H 0.1488(13) 0.056(2) 0.3945(16) 0.036(6) Uiso 1 4 d
H12 H 0.0722(13) 0.036(2) 0.4114(15) 0.031(6) Uiso 1 4 d
H13 H 0.0449(13) 0.237(2) 0.3476(17) 0.033(6) Uiso 1 4 d
H14 H 0.0397(13) 0.438(2) 0.3796(16) 0.035(6) Uiso 1 4 d
H15 H 0.0797(14) 0.590(2) 0.5013(16) 0.038(6) Uiso 1 4 d
H16 H 0.1502(14) 0.639(2) 0.6451(17) 0.039(7) Uiso 1 4 d
H17 H 0.2210(16) 0.505(2) 0.7395(19) 0.055(8) Uiso 1 4 d
H18 H 0.2758(16) 0.219(3) 0.8248(19) 0.058(8) Uiso 1 4 d
H19 H 0.195(2) 0.287(3) 0.806(2) 0.087(11) Uiso 1 4 d
H20 H 0.2697(17) 0.357(3) 0.818(2) 0.062(9) Uiso 1 4 d
H21 H 0.0784(13) 0.023(2) 0.5679(14) 0.028(6) Uiso 1 4 d
H22 H 0.0896(13) -0.1108(19) 0.5552(15) 0.029(6) Uiso 1 4 d
H23 H 0.0761(16) -0.142(2) 0.7062(18) 0.048(7) Uiso 1 4 d
H24 H 0.1407(13) -0.153(2) 0.8582(16) 0.033(6) Uiso 1 4 d
H25 H 0.2639(15) -0.119(2) 0.9788(18) 0.045(7) Uiso 1 4 d
H26 H 0.3893(13) -0.060(2) 1.0138(16) 0.036(6) Uiso 1 4 d
H27 H 0.4372(13) 0.0314(19) 0.9038(15) 0.031(6) Uiso 1 4 d
H28 H 0.4687(14) 0.008(2) 0.7691(16) 0.039(6) Uiso 1 4 d
H29 H 0.4647(13) 0.144(2) 0.7963(16) 0.030(6) Uiso 1 4 d
H30 H 0.4532(13) 0.108(2) 0.6983(17) 0.035(6) Uiso 1 4 d

loop_
_atom_site_aniso_label
_atom_site_aniso_U_11
_atom_site_aniso_U_22
_atom_site_aniso_U_33
_atom_site_aniso_U_12
_atom_site_aniso_U_13
_atom_site_aniso_U_23
Zn1 0.01935(11) 0.02049(13) 0.01841(11) -0.00034(7) 0.00429(8) -0.00168(7)
Cl1 0.0225(2) 0.0258(2) 0.0239(2) 0.00503(16) 0.00495(16) -0.00283(16)
Cl2 0.0240(2) 0.0262(2) 0.0231(2) 0.00401(16) 0.00690(16) 0.00146(16)
O1 0.0259(7) 0.0232(7) 0.0264(7) -0.0017(5) 0.0094(5) -0.0039(5)
O2 0.0275(7) 0.0252(7) 0.0220(6) 0.0055(5) 0.0018(5) -0.0024(5)
O3 0.0213(6) 0.0290(7) 0.0236(6) -0.0027(5) 0.0056(5) 0.0034(5)
O4 0.0420(9) 0.0443(10) 0.0638(11) -0.0091(8) 0.0207(8) -0.0016(8)
O5 0.0474(9) 0.0317(9) 0.0475(9) -0.0007(7) 0.0153(7) -0.0080(7)
O6 0.0520(10) 0.0677(12) 0.0239(8) 0.0083(9) -0.0010(7) -0.0106(7)
O7 0.0350(8) 0.0564(11) 0.0354(8) 0.0204(8) 0.0002(6) -0.0032(7)
O8 0.0475(10) 0.0554(12) 0.0578(12) 0.0027(9) -0.0103(9) -0.0263(9)
O9 0.0442(10) 0.0422(10) 0.0715(13) 0.0098(8) 0.0089(9) -0.0289(9)
O10 0.0365(9) 0.0397(9) 0.0676(12) 0.0009(7) 0.0310(8) -0.0018(8)
O11 0.0663(14) 0.115(2) 0.0723(14) 0.0352(13) 0.0394(12) 0.0664(14)
N1 0.0211(7) 0.0242(8) 0.0230(7) 0.0001(6) 0.0032(6) -0.0043(6)
N2 0.0213(7) 0.0220(8) 0.0193(7) 0.0018(6) 0.0037(5) -0.0004(6)
N3 0.0199(7) 0.0231(8) 0.0207(7) 0.0015(6) 0.0041(6) -0.0014(6)
N4 0.0217(7) 0.0198(8) 0.0233(7) 0.0002(6) 0.0070(6) -0.0002(6)
C1 0.0281(9) 0.0216(9) 0.0290(10) -0.0009(7) 0.0053(8) -0.0071(8)
C2 0.0258(9) 0.0243(9) 0.0187(8) 0.0036(7) 0.0022(7) -0.0018(7)
C3 0.0346(10) 0.0254(10) 0.0230(9) 0.0056(8) 0.0040(8) -0.0035(7)
C4 0.0346(10) 0.0362(11) 0.0211(9) 0.0124(9) 0.0088(8) -0.0012(8)
C5 0.0295(10) 0.0417(13) 0.0263(10) 0.0099(8) 0.0138(8) 0.0072(8)
C6 0.0261(10) 0.0386(12) 0.0340(10) 0.0027(8) 0.0125(8) 0.0121(9)
C7 0.0278(10) 0.0283(11) 0.0294(10) -0.0011(8) 0.0090(8) 0.0048(8)
C8 0.0233(8) 0.0262(10) 0.0205(8) 0.0036(7) 0.0062(7) 0.0046(7)
C9 0.0210(8) 0.0265(10) 0.0179(8) 0.0053(7) 0.0043(6) 0.0039(7)
C10 0.0264(9) 0.0323(10) 0.0206(8) 0.0086(8) 0.0059(7) 0.0038(7)
C11 0.0366(11) 0.0262(11) 0.0404(12) -0.0085(9) 0.0135(9) -0.0116(9)
C12 0.0245(9) 0.0310(11) 0.0215(8) -0.0001(8) -0.0011(7) -0.0054(7)
C13 0.0211(8) 0.0296(10) 0.0209(8) -0.0001(7) 0.0046(7) -0.0008(7)
C14 0.0262(9) 0.0375(11) 0.0203(9) -0.0011(8) 0.0009(7) 0.0016(8)
C15 0.0273(10) 0.0357(12) 0.0275(10) 0.0044(8) 0.0046(8) 0.0079(8)
C16 0.0346(11) 0.0265(11) 0.0404(11) 0.0070(9) 0.0072(9) 0.0047(9)
C17 0.0412(12) 0.0230(11) 0.0479(13) 0.0051(9) 0.0079(10) -0.0049(9)
C18 0.0379(11) 0.0258(11) 0.0354(11) 0.0024(8) 0.0026(9) -0.0071(8)
C19 0.0227(9) 0.0237(10) 0.0266(9) 0.0025(7) 0.0048(7) -0.0012(7)
C20 0.0222(8) 0.0222(9) 0.0258(9) 0.0009(7) 0.0067(7) -0.0003(7)
C21 0.0244(9) 0.0249(10) 0.0318(10) 0.0033(7) 0.0069(7) 0.0031(8)
C22 0.0540(14) 0.0312(12) 0.0212(9) 0.0048(10) 0.0028(9) -0.0054(8)
C23 0.0206(8) 0.0289(11) 0.0319(10) -0.0048(8) 0.0067(7) -0.0047(8)
C24 0.0228(9) 0.0225(9) 0.0315(9) -0.0008(7) 0.0086(7) -0.0008(7)
C25 0.0274(10) 0.0323(12) 0.0421(12) -0.0059(8) 0.0136(9) 0.0028(9)
C26 0.0367(11) 0.0304(12) 0.0378(11) -0.0032(8) 0.0179(9) 0.0059(8)
C27 0.0471(12) 0.0275(11) 0.0256(9) 0.0026(9) 0.0151(9) 0.0041(8)
C28 0.0456(12) 0.0288(11) 0.0220(9) 0.0032(9) 0.0063(8) 0.0015(8)
C29 0.0308(10) 0.0266(10) 0.0239(9) 0.0006(8) 0.0037(7) -0.0022(7)
C30 0.0280(9) 0.0196(9) 0.0222(8) 0.0006(7) 0.0083(7) -0.0003(6)
C31 0.0261(9) 0.0172(9) 0.0227(8) 0.0018(7) 0.0080(7) 0.0003(6)
C32 0.0338(10) 0.0227(10) 0.0275(9) 0.0007(8) 0.0132(8) 0.0009(7)
C33 0.0204(9) 0.0368(12) 0.0313(10) -0.0015(8) 0.0057(7) 0.0036(9)

loop_
_atom_type_symbol
_atom_type_description
_atom_type_scat_dispersion_real
_atom_type_scat_dispersion_imag
_atom_type_scat_source
C C 0.0033 0.0016
;
International Tables for Crystallography
(Vol. C, Tables 4.2.6.8 and 6.1.1.4)
;
H H 0.0000 0.0000
;
International Tables for Crystallography
(Vol. C, Table 6.1.1.4)
;
Cl Cl 0.1484 0.1585
;
International Tables for Crystallography
(Vol. C, Tables 4.2.6.8 and 6.1.1.4)
;
N N 0.0061 0.0033
;
International Tables for Crystallography
(Vol. C, Tables 4.2.6.8 and 6.1.1.4)
;
O O 0.0106 0.0060
;
International Tables for Crystallography
(Vol. C, Tables 4.2.6.8 and 6.1.1.4)
;
Zn Zn 0.2839 1.4301
;
International Tables for Crystallography
(Vol. C, Tables 4.2.6.8 and 6.1.1.4)
;

loop_
_geom_angle_atom_site_label_1
_geom_angle_atom_site_label_2
_geom_angle_atom_site_label_3
_geom_angle
_geom_angle_publ_flag
N1 Zn1 N2 76.66(6) yes
N1 Zn1 N3 76.25(6) yes
N1 Zn1 N4 78.02(6) yes
N2 Zn1 N3 108.20(6) yes
N2 Zn1 N4 118.02(6) yes
N3 Zn1 N4 118.98(6) yes
O4 Cl1 O5 108.79(11) yes
O4 Cl1 O6 111.13(10) yes
O4 Cl1 O7 109.42(10) yes
O5 Cl1 O6 109.82(11) yes
O5 Cl1 O7 108.13(9) yes
O6 Cl1 O7 109.49(11) yes
O8 Cl2 O9 107.88(11) yes
O8 Cl2 O10 108.98(12) yes
O8 Cl2 O11 109.45(12) yes
O9 Cl2 O10 110.17(11) yes
O9 Cl2 O11 110.80(14) yes
O10 Cl2 O11 109.53(12) yes
C8 O1 C11 116.04(16) yes
C19 O2 C22 115.83(16) yes
C30 O3 C33 115.45(14) yes
Zn1 N1 C1 103.83(10) yes
Zn1 N1 C12 107.81(11) yes
Zn1 N1 C23 103.97(11) yes
C1 N1 C12 112.67(15) yes
C1 N1 C23 114.39(16) yes
C12 N1 C23 113.10(15) yes
Zn1 N2 C2 116.24(13) yes
Zn1 N2 C9 124.23(12) yes
C2 N2 C9 119.52(16) yes
Zn1 N3 C13 117.58(13) yes
Zn1 N3 C20 123.25(11) yes
C13 N3 C20 118.82(15) yes
Zn1 N4 C24 114.90(12) yes
Zn1 N4 C31 125.66(12) yes
C24 N4 C31 118.75(17) yes
N1 C1 C2 108.69(16) yes
N2 C2 C1 116.53(17) yes
N2 C2 C3 121.94(18) yes
C1 C2 C3 121.53(17) yes
C2 C3 C4 119.53(18) yes
C3 C4 C10 120.1(2) yes
C6 C5 C10 120.1(2) yes
C5 C6 C7 121.3(2) yes
C6 C7 C8 120.26(18) yes
O1 C8 C7 125.45(17) yes
O1 C8 C9 114.76(17) yes
C7 C8 C9 119.78(19) yes
N2 C9 C8 118.89(17) yes
N2 C9 C10 121.47(16) yes
C8 C9 C10 119.64(18) yes
C4 C10 C5 123.7(2) yes
C4 C10 C9 117.45(18) yes
C5 C10 C9 118.83(18) yes
N1 C12 C13 110.85(14) yes
N3 C13 C12 117.35(15) yes
N3 C13 C14 121.74(18) yes
C12 C13 C14 120.91(15) yes
C13 C14 C15 120.26(17) yes
C14 C15 C21 119.34(17) yes
C17 C16 C21 119.77(19) yes
C16 C17 C18 121.6(2) yes
C17 C18 C19 119.78(19) yes
O2 C19 C18 125.31(17) yes
O2 C19 C20 114.87(16) yes
C18 C19 C20 119.82(17) yes
N3 C20 C19 117.61(15) yes
N3 C20 C21 122.20(15) yes
C19 C20 C21 120.12(17) yes
C15 C21 C16 123.84(17) yes
C15 C21 C20 117.29(18) yes
C16 C21 C20 118.82(17) yes
N1 C23 C24 111.48(15) yes
N4 C24 C23 118.11(18) yes
N4 C24 C25 121.79(17) yes
C23 C24 C25 120.09(17) yes
C24 C25 C26 119.9(2) yes
C25 C26 C32 120.2(2) yes
C28 C27 C32 119.6(2) yes
C27 C28 C29 121.54(17) yes
C28 C29 C30 119.91(18) yes
O3 C30 C29 125.40(17) yes
O3 C30 C31 114.68(14) yes
C29 C30 C31 119.91(18) yes
N4 C31 C30 118.29(18) yes
N4 C31 C32 122.28(16) yes
C30 C31 C32 119.38(15) yes
C26 C32 C27 123.6(2) yes
C26 C32 C31 116.66(17) yes
C27 C32 C31 119.63(18) yes
N1 C1 H1 110.4(15) no
N1 C1 H2 112.2(14) no
C2 C1 H1 107.1(14) no
C2 C1 H2 110.7(15) no
H1 C1 H2 107.6(18) no
C2 C3 H3 117.6(16) no
C4 C3 H3 122.9(16) no
C3 C4 H4 121.8(15) no
C10 C4 H4 118.2(15) no
C6 C5 H5 121.3(15) no
C10 C5 H5 118.5(15) no
C5 C6 H6 119.4(15) no
C7 C6 H6 119.3(15) no
C6 C7 H7 120.2(17) no
C8 C7 H7 119.6(17) no
O1 C11 H8 106.4(16) no
O1 C11 H9 109.4(16) no
O1 C11 H10 110.4(15) no
H8 C11 H9 111(2) no
H8 C11 H10 109(2) no
H9 C11 H10 111(2) no
N1 C12 H11 108.2(14) no
N1 C12 H12 111.5(13) no
C13 C12 H11 109.5(16) no
C13 C12 H12 110.4(14) no
H11 C12 H12 106(2) no
C13 C14 H13 115.2(14) no
C15 C14 H13 124.5(14) no
C14 C15 H14 119.8(14) no
C21 C15 H14 120.9(14) no
C17 C16 H15 123.0(15) no
C21 C16 H15 117.2(15) no
C16 C17 H16 121.7(14) no
C18 C17 H16 116.7(14) no
C17 C18 H17 118.7(17) no
C19 C18 H17 121.4(17) no
O2 C22 H18 110.4(19) no
O2 C22 H19 110.7(19) no
O2 C22 H20 109(2) no
H18 C22 H19 110(3) no
H18 C22 H20 110(2) no
H19 C22 H20 106(3) no
N1 C23 H21 107.3(16) no
N1 C23 H22 112.5(16) no
C24 C23 H21 107.8(13) no
C24 C23 H22 106.0(13) no
H21 C23 H22 112(2) no
C24 C25 H23 118.6(17) no
C26 C25 H23 121.6(17) no
C25 C26 H24 119.8(12) no
C32 C26 H24 119.9(12) no
C28 C27 H25 120.2(14) no
C32 C27 H25 120.2(14) no
C27 C28 H26 119.2(15) no
C29 C28 H26 119.1(15) no
C28 C29 H27 121.3(14) no
C30 C29 H27 118.8(14) no
O3 C33 H28 109.2(15) no
O3 C33 H29 110.4(15) no
O3 C33 H30 107.1(14) no
H28 C33 H29 111.8(18) no
H28 C33 H30 110(2) no
H29 C33 H30 109(2) no

loop_
_geom_bond_atom_site_label_1
_geom_bond_atom_site_label_2
_geom_bond_distance
_geom_bond_publ_flag
Zn1 N1 2.2429(14) yes
Zn1 N2 2.0684(16) yes
Zn1 N3 2.0633(14) yes
Zn1 N4 2.0429(16) yes
Cl1 O4 1.4350(19) yes
Cl1 O5 1.4423(17) yes
Cl1 O6 1.4243(16) yes
Cl1 O7 1.4462(16) yes
Cl2 O8 1.4305(18) yes
Cl2 O9 1.4260(19) yes
Cl2 O10 1.4274(19) yes
Cl2 O11 1.414(3) yes
O1 C8 1.370(3) yes
O1 C11 1.444(3) yes
O2 C19 1.382(2) yes
O2 C22 1.433(3) yes
O3 C30 1.362(2) yes
O3 C33 1.438(2) yes
N1 C1 1.469(3) yes
N1 C12 1.466(2) yes
N1 C23 1.469(3) yes
N2 C2 1.327(2) yes
N2 C9 1.370(3) yes
N3 C13 1.324(2) yes
N3 C20 1.369(2) yes
N4 C24 1.326(2) yes
N4 C31 1.373(2) yes
C1 C2 1.514(3) yes
C2 C3 1.409(3) yes
C3 C4 1.366(3) yes
C4 C10 1.407(3) yes
C5 C6 1.357(3) yes
C5 C10 1.420(3) yes
C6 C7 1.407(3) yes
C7 C8 1.374(3) yes
C8 C9 1.416(3) yes
C9 C10 1.420(3) yes
C12 C13 1.508(3) yes
C13 C14 1.411(3) yes
C14 C15 1.356(3) yes
C15 C21 1.416(3) yes
C16 C17 1.361(3) yes
C16 C21 1.418(3) yes
C17 C18 1.412(3) yes
C18 C19 1.369(3) yes
C19 C20 1.415(2) yes
C20 C21 1.411(2) yes
C23 C24 1.505(3) yes
C24 C25 1.411(3) yes
C25 C26 1.353(3) yes
C26 C32 1.413(3) yes
C27 C28 1.360(3) yes
C27 C32 1.417(3) yes
C28 C29 1.412(3) yes
C29 C30 1.377(2) yes
C30 C31 1.418(3) yes
C31 C32 1.414(3) yes
C1 H1 0.96(2) no
C1 H2 0.98(2) no
C3 H3 0.94(2) no
C4 H4 0.96(3) no
C5 H5 0.95(3) no
C6 H6 0.98(3) no
C7 H7 0.93(2) no
C11 H8 0.97(3) no
C11 H9 0.96(3) no
C11 H10 0.99(3) no
C12 H11 0.92(3) no
C12 H12 0.98(2) no
C14 H13 0.93(2) no
C15 H14 0.97(2) no
C16 H15 0.92(2) no
C17 H16 0.91(3) no
C18 H17 0.95(3) no
C22 H18 0.99(3) no
C22 H19 1.02(4) no
C22 H20 0.95(3) no
C23 H21 0.92(2) no
C23 H22 0.97(2) no
C25 H23 0.97(3) no
C26 H24 0.99(3) no
C27 H25 0.98(3) no
C28 H26 0.98(2) no
C29 H27 0.94(2) no
C33 H28 0.99(2) no
C33 H29 0.97(2) no
C33 H30 0.92(3) no

loop_
_geom_contact_atom_site_label_1
_geom_contact_atom_site_label_2
_geom_contact_distance
_geom_contact_publ_flag
_geom_contact_site_symmetry_2
Zn1 O1 2.4883(14) no .
Zn1 O2 2.4665(13) no .
Zn1 O3 2.5915(11) no .
Zn1 C8 3.252(2) no .
Zn1 C19 3.2186(19) no .
Zn1 C22 3.561(2) no .
Zn1 C30 3.2982(17) no .
O1 O2 2.970(2) no .
O1 O3 2.8959(19) no .
O1 N2 2.6522(19) no .
O1 N3 3.3408(19) no .
O1 C19 3.452(2) no .
O1 C33 3.140(2) no .
O2 O3 3.2625(18) no .
O2 N3 2.6309(18) no .
O2 N4 3.229(2) no .
O2 C11 3.061(3) no .
O2 C31 3.600(2) no .
O3 N2 3.3337(18) no .
O3 N4 2.6374(19) no .
O3 C8 3.549(2) no .
O3 C11 3.437(3) no .
O3 C22 3.550(3) no .
N2 C4 2.785(3) no .
N2 C12 3.226(2) no .
N3 C15 2.792(2) no .
N3 C23 3.276(3) no .
N4 C1 3.249(3) no .
N4 C22 3.591(3) no .
N4 C26 2.784(3) no .
C1 C24 3.146(3) no .
C2 C10 2.765(3) no .
C2 C12 3.015(3) no .
C3 C9 2.747(3) no .
C5 C8 2.805(3) no .
C6 C9 2.787(3) no .
C7 C10 2.801(3) no .
C7 C11 2.810(4) no .
C8 C33 3.439(3) no .
C11 C19 3.434(3) no .
C11 C33 3.403(3) no .
C13 C19 3.589(3) no .
C13 C21 2.762(3) no .
C13 C23 3.181(3) no .
C14 C20 2.729(2) no .
C16 C19 2.806(3) no .
C17 C20 2.775(3) no .
C18 C21 2.805(3) no .
C18 C22 2.880(3) no .
C20 C22 3.588(3) no .
C22 C30 3.470(3) no .
C22 C31 3.468(3) no .
C24 C32 2.770(3) no .
C25 C31 2.731(3) no .
C27 C30 2.810(3) no .
C28 C31 2.788(2) no .
C29 C32 2.798(3) no .
C29 C33 2.800(3) no .
O2 O7 3.137(2) no .
O3 O8 3.596(2) no .
O3 O11 3.504(3) no .
O4 C12 3.409(3) no 3_556
O4 C14 3.504(2) no 4_555
O4 C25 3.398(3) no 2_556
O4 C26 3.315(3) no 2_556
O5 C14 3.574(3) no 4_555
O5 C25 3.298(3) no 2_556
O5 C26 3.324(3) no 2_556
O6 N3 3.310(3) no .
O6 C13 3.184(3) no .
O6 C14 3.294(3) no .
O6 C15 3.492(3) no .
O6 C16 3.550(3) no 3_566
O6 C20 3.398(3) no .
O6 C21 3.525(3) no .
O6 C23 3.196(3) no 3_556
O7 O2 3.137(2) no .
O7 N3 3.303(2) no .
O7 N4 3.275(2) no .
O7 C14 3.310(3) no 4_555
O7 C19 3.335(3) no .
O7 C20 3.405(3) no .
O7 C22 3.259(3) no .
O7 C23 3.229(3) no .
O7 C24 2.966(3) no .
O7 C25 3.323(3) no .
O8 O3 3.596(2) no .
O8 C4 3.486(3) no 4_545
O8 C7 3.338(2) no 2_646
O8 C11 3.528(3) no 2_646
O8 C29 3.408(3) no .
O8 C30 3.326(3) no .
O8 C33 3.385(3) no 2_646
O9 C11 3.188(3) no 1_545
O9 C28 3.440(3) no 4_544
O9 C33 3.090(3) no 2_646
O10 N4 3.241(2) no .
O10 C3 3.506(3) no 4_545
O10 C17 3.311(3) no 1_545
O10 C18 3.450(3) no 1_545
O10 C24 3.442(2) no .
O10 C30 3.580(2) no .
O10 C31 3.124(3) no .
O10 C32 3.402(3) no .
O11 O3 3.504(3) no .
O11 N2 3.244(3) no .
O11 C1 3.254(3) no .
O11 C2 2.945(3) no .
O11 C3 3.309(3) no .
O11 C5 3.467(3) no 3_656
O11 C6 3.285(3) no 3_656
N2 O11 3.244(3) no .
N3 O6 3.310(3) no .
N3 O7 3.303(2) no .
N4 O7 3.275(2) no .
N4 O10 3.241(2) no .
C1 O11 3.254(3) no .
C2 O11 2.945(3) no .
C3 O10 3.506(3) no 4_544
C3 O11 3.309(3) no .
C4 O8 3.486(3) no 4_544
C4 C6 3.401(3) no 3_656
C5 O11 3.467(3) no 3_656
C5 C5 3.517(3) no 3_656
C5 C10 3.408(3) no 3_656
C6 O11 3.285(3) no 3_656
C6 C4 3.401(3) no 3_656
C7 O8 3.338(2) no 2_656
C7 C29 3.465(3) no 4_554
C9 C22 3.580(3) no 4_554
C10 C5 3.408(3) no 3_656
C11 O8 3.528(3) no 2_656
C11 O9 3.188(3) no 1_565
C12 O4 3.409(3) no 3_556
C13 O6 3.184(3) no .
C14 O4 3.504(2) no 4_554
C14 O5 3.574(3) no 4_554
C14 O6 3.294(3) no .
C14 O7 3.310(3) no 4_554
C15 O6 3.492(3) no .
C16 O6 3.550(3) no 3_566
C17 O10 3.311(3) no 1_565
C18 O10 3.450(3) no 1_565
C19 O7 3.335(3) no .
C20 O6 3.398(3) no .
C20 O7 3.405(3) no .
C21 O6 3.525(3) no .
C22 O7 3.259(3) no .
C22 C9 3.580(3) no 4_555
C23 O6 3.196(3) no 3_556
C23 O7 3.229(3) no .
C24 O7 2.966(3) no .
C24 O10 3.442(2) no .
C25 O4 3.398(3) no 2_546
C25 O5 3.298(3) no 2_546
C25 O7 3.323(3) no .
C26 O4 3.315(3) no 2_546
C26 O5 3.324(3) no 2_546
C28 O9 3.440(3) no 4_545
C29 O8 3.408(3) no .
C29 C7 3.465(3) no 4_555
C30 O8 3.326(3) no .
C30 O10 3.580(2) no .
C31 O10 3.124(3) no .
C32 O10 3.402(3) no .
C33 O8 3.385(3) no 2_656
C33 O9 3.090(3) no 2_656
Zn1 H1 3.15(2) no .
Zn1 H8 3.49(3) no .
Zn1 H11 3.36(2) no .
Zn1 H18 3.54(3) no .
Zn1 H21 3.21(2) no .
O1 H7 2.64(3) no .
O1 H29 3.42(2) no .
O1 H30 2.62(2) no .
O2 H8 2.34(3) no .
O2 H9 3.53(3) no .
O2 H17 2.68(3) no .
O3 H8 3.26(3) no .
O3 H10 3.44(3) no .
O3 H18 2.93(3) no .
O3 H27 2.63(2) no .
N2 H1 2.81(2) no .
N2 H2 3.20(2) no .
N2 H3 3.21(2) no .
N2 H11 2.97(2) no .
N2 H30 3.46(2) no .
N3 H11 2.93(3) no .
N3 H12 3.14(2) no .
N3 H13 3.18(2) no .
N3 H21 2.97(2) no .
N4 H1 2.89(2) no .
N4 H18 3.20(3) no .
N4 H21 2.89(2) no .
N4 H22 3.11(2) no .
N4 H23 3.25(3) no .
C1 H3 2.68(3) no .
C1 H11 2.41(2) no .
C1 H12 2.92(2) no .
C1 H21 3.22(3) no .
C1 H22 2.60(3) no .
C2 H4 3.28(3) no .
C2 H11 2.62(2) no .
C3 H1 2.97(3) no .
C3 H2 2.65(3) no .
C3 H11 3.41(3) no .
C4 H5 2.68(3) no .
C5 H4 2.67(2) no .
C5 H7 3.24(2) no .
C7 H5 3.28(3) no .
C7 H9 2.86(3) no .
C7 H10 2.66(3) no .
C7 H30 3.18(3) no .
C8 H6 3.29(3) no .
C8 H8 3.16(3) no .
C8 H9 2.69(3) no .
C8 H10 2.57(3) no .
C8 H30 2.64(2) no .
C9 H4 3.28(3) no .
C9 H5 3.30(3) no .
C9 H7 3.25(2) no .
C9 H30 3.10(2) no .
C10 H3 3.27(2) no .
C10 H6 3.30(2) no .
C11 H7 2.50(3) no .
C11 H29 3.26(2) no .
C11 H30 3.00(2) no .
C12 H1 3.27(2) no .
C12 H2 2.62(2) no .
C12 H13 2.62(2) no .
C12 H21 2.44(3) no .
C12 H22 2.91(2) no .
C13 H14 3.28(2) no .
C13 H21 2.83(2) no .
C14 H11 2.85(3) no .
C14 H12 2.70(2) no .
C15 H15 2.65(3) no .
C16 H14 2.73(2) no .
C16 H17 3.26(3) no .
C18 H8 3.29(3) no .
C18 H15 3.26(2) no .
C18 H19 3.00(4) no .
C18 H20 2.65(3) no .
C19 H8 2.83(3) no .
C19 H9 3.54(3) no .
C19 H16 3.20(3) no .
C19 H18 3.22(3) no .
C19 H19 2.63(4) no .
C19 H20 2.59(3) no .
C20 H14 3.30(2) no .
C20 H15 3.25(2) no .
C20 H17 3.28(3) no .
C21 H13 3.26(2) no .
C21 H16 3.24(3) no .
C22 H8 2.96(3) no .
C22 H17 2.67(3) no .
C23 H1 2.56(2) no .
C23 H2 2.87(3) no .
C23 H11 3.19(3) no .
C23 H12 2.55(2) no .
C23 H23 2.67(3) no .
C24 H1 2.81(2) no .
C24 H24 3.29(3) no .
C25 H21 2.84(2) no .
C25 H22 2.61(2) no .
C26 H25 2.71(2) no .
C27 H24 2.71(2) no .
C27 H27 3.27(3) no .
C29 H18 3.16(3) no .
C29 H25 3.30(3) no .
C29 H28 2.71(3) no .
C29 H29 2.79(3) no .
C30 H18 2.61(3) no .
C30 H26 3.29(2) no .
C30 H28 2.55(3) no .
C30 H29 2.68(2) no .
C30 H30 3.11(3) no .
C31 H18 2.75(3) no .
C31 H24 3.31(3) no .
C31 H25 3.33(3) no .
C31 H27 3.26(2) no .
C32 H18 3.41(3) no .
C32 H23 3.29(2) no .
C32 H26 3.29(2) no .
C33 H8 3.47(3) no .
C33 H10 3.01(3) no .
C33 H27 2.49(2) no .
H1 H3 3.04(4) no .
H1 H11 3.35(3) no .
H1 H21 3.44(3) no .
H1 H22 2.58(3) no .
H2 H3 2.45(4) no .
H2 H11 2.46(3) no .
H2 H12 2.81(3) no .
H2 H21 3.57(4) no .
H2 H22 2.71(4) no .
H3 H4 2.38(4) no .
H4 H5 2.50(3) no .
H5 H6 2.33(3) no .
H6 H7 2.35(4) no .
H7 H8 3.46(4) no .
H7 H9 2.41(4) no .
H7 H10 2.21(4) no .
H7 H30 3.39(4) no .
H8 H17 3.28(4) no .
H8 H18 3.19(5) no .
H8 H20 2.79(5) no .
H8 H29 3.21(3) no .
H8 H30 3.32(4) no .
H10 H29 2.73(3) no .
H10 H30 2.57(3) no .
H11 H13 2.80(3) no .
H11 H21 3.32(4) no .
H11 H22 3.55(4) no .
H12 H13 2.52(3) no .
H12 H21 2.42(3) no .
H12 H22 2.75(3) no .
H13 H14 2.37(3) no .
H14 H15 2.54(3) no .
H15 H16 2.34(3) no .
H16 H17 2.28(4) no .
H17 H18 3.59(4) no .
H17 H19 2.81(5) no .
H17 H20 2.15(4) no .
H21 H23 2.88(4) no .
H22 H23 2.46(4) no .
H23 H24 2.35(3) no .
H24 H25 2.56(3) no .
H25 H26 2.33(4) no .
H26 H27 2.38(4) no .
H27 H28 2.34(4) no .
H27 H29 2.28(4) no .
H27 H30 3.41(4) no .
Cl1 H2 3.54(2) no 3_556
Cl1 H12 3.40(2) no 3_556
Cl1 H13 2.92(3) no 4_555
Cl1 H15 3.33(2) no 3_566
Cl1 H21 3.13(2) no .
Cl1 H22 3.56(2) no 3_556
Cl1 H23 3.38(3) no 2_556
Cl1 H24 3.08(2) no 2_556
Cl2 H1 3.25(2) no .
Cl2 H4 2.98(3) no 4_545
Cl2 H6 3.33(3) no 3_656
Cl2 H26 3.57(3) no 4_544
Cl2 H29 3.26(2) no 2_646
O4 H2 2.78(2) no 3_556
O4 H11 3.26(2) no 3_556
O4 H12 2.79(2) no 3_556
O4 H13 2.80(2) no 4_555
O4 H14 3.21(2) no 4_555
O4 H23 2.87(3) no 2_556
O4 H24 2.68(2) no 2_556
O5 H13 2.70(2) no 4_555
O5 H14 2.74(2) no 3_566
O5 H15 2.98(2) no 3_566
O5 H19 3.46(4) no .
O5 H23 2.74(3) no 2_556
O5 H24 2.75(2) no 2_556
O6 H2 3.25(2) no 3_556
O6 H12 3.19(2) no 3_556
O6 H15 2.67(2) no 3_566
O6 H21 2.69(2) no .
O6 H21 3.44(2) no 3_556
O6 H22 2.36(2) no 3_556
O6 H24 3.43(3) no 2_556
O7 H13 2.84(3) no 4_555
O7 H14 3.43(3) no 4_555
O7 H19 2.64(3) no .
O7 H21 2.63(2) no .
O8 H4 2.64(3) no 4_545
O8 H7 2.86(2) no 2_646
O8 H10 2.56(3) no 2_646
O8 H27 3.57(2) no .
O8 H28 2.83(3) no .
O8 H29 3.00(3) no 2_646
O8 H30 2.94(2) no 2_646
O9 H4 2.79(3) no 4_545
O9 H6 3.21(3) no 3_656
O9 H8 3.16(3) no 1_545
O9 H9 2.53(3) no 1_545
O9 H10 3.49(3) no 1_545
O9 H25 3.24(2) no 4_544
O9 H26 2.62(3) no 4_544
O9 H28 2.93(2) no 2_646
O9 H29 2.72(2) no 2_646
O9 H30 3.13(2) no 2_646
O10 H1 2.82(2) no .
O10 H3 2.90(2) no 4_545
O10 H4 3.08(2) no 4_545
O10 H16 2.84(2) no 1_545
O10 H17 3.13(3) no 1_545
O11 H1 2.62(2) no .
O11 H5 2.96(3) no 3_656
O11 H6 2.53(3) no 3_656
O11 H25 3.37(2) no 4_544
O11 H26 3.43(3) no 4_544
O11 H28 3.39(2) no .
O11 H29 3.58(2) no 2_646
N2 H20 3.16(3) no 4_554
C1 H24 3.59(2) no 4_544
C1 H25 3.45(3) no 4_544
C2 H17 3.55(3) no 4_554
C2 H20 3.24(3) no 4_554
C3 H6 3.48(2) no 3_656
C3 H17 2.95(3) no 4_554
C3 H20 3.15(3) no 4_554
C3 H25 3.56(3) no 4_544
C4 H6 3.36(2) no 3_656
C4 H17 3.19(3) no 4_554
C4 H20 2.95(3) no 4_554
C5 H8 3.52(3) no 4_554
C5 H20 3.54(3) no 4_554
C5 H29 3.44(2) no 4_554
C6 H4 3.34(2) no 3_656
C6 H26 3.42(2) no 2_656
C6 H27 3.21(2) no 4_554
C6 H29 3.08(2) no 4_554
C7 H4 3.50(2) no 3_656
C7 H27 3.06(2) no 4_554
C8 H18 3.60(3) no 4_554
C9 H5 3.52(2) no 3_656
C9 H18 3.45(3) no 4_554
C9 H20 2.92(3) no 4_554
C10 H5 3.36(2) no 3_656
C10 H20 2.82(3) no 4_554
C11 H26 3.31(3) no 4_554
C11 H28 3.23(2) no 2_656
C12 H19 3.22(4) no 4_554
C13 H19 3.08(4) no 4_554
C14 H19 3.07(4) no 4_554
C14 H23 3.17(3) no 3_556
C15 H15 3.32(3) no 3_566
C15 H24 3.59(2) no 4_554
C16 H14 3.36(3) no 3_566
C16 H24 3.29(3) no 4_554
C16 H25 3.35(3) no 4_554
C17 H14 3.52(3) no 3_566
C17 H25 3.50(3) no 4_554
C21 H15 3.55(3) no 3_566
C22 H11 3.25(3) no 4_555
C23 H12 3.51(3) no 3_556
C25 H13 3.40(2) no 3_556
C25 H16 3.29(3) no 1_545
C26 H2 3.40(2) no 4_545
C26 H3 3.36(2) no 4_545
C26 H14 3.40(3) no 4_555
C27 H3 2.97(2) no 4_545
C27 H9 3.53(3) no 4_555
C28 H3 3.59(2) no 4_545
C28 H6 3.18(2) no 2_646
C28 H7 3.51(3) no 2_646
C28 H7 3.47(2) no 4_555
C28 H9 2.91(3) no 4_555
C29 H7 3.24(2) no 2_646
C29 H7 3.33(2) no 4_555
C32 H3 3.16(2) no 4_545
C33 H5 3.26(3) no 3_656
H1 Cl2 3.25(2) no .
H1 O10 2.82(2) no .
H1 O11 2.62(2) no .
H1 H16 3.39(4) no 1_545
H1 H25 3.04(3) no 4_544
H2 Cl1 3.54(2) no 3_556
H2 O4 2.78(2) no 3_556
H2 O6 3.25(2) no 3_556
H2 C26 3.40(2) no 4_544
H2 H24 2.68(3) no 4_544
H2 H25 3.11(3) no 4_544
H3 O10 2.90(2) no 4_544
H3 C26 3.36(2) no 4_544
H3 C27 2.97(2) no 4_544
H3 C28 3.59(2) no 4_544
H3 C32 3.16(2) no 4_544
H3 H17 2.93(4) no 4_554
H3 H24 3.32(3) no 4_544
H3 H25 2.94(4) no 4_544
H4 Cl2 2.98(3) no 4_544
H4 O8 2.64(3) no 4_544
H4 O9 2.79(3) no 4_544
H4 O10 3.08(2) no 4_544
H4 C6 3.34(2) no 3_656
H4 C7 3.50(2) no 3_656
H4 H6 3.43(3) no 3_656
H4 H8 3.54(4) no 4_554
H4 H17 3.35(3) no 4_554
H4 H20 3.45(4) no 4_554
H4 H30 3.14(4) no 3_656
H5 O11 2.96(3) no 3_656
H5 C9 3.52(2) no 3_656
H5 C10 3.36(2) no 3_656
H5 C33 3.26(3) no 3_656
H5 H8 3.28(3) no 4_554
H5 H10 3.15(4) no 4_554
H5 H28 2.85(4) no 3_656
H5 H29 3.45(3) no 4_554
H5 H30 2.82(4) no 3_656
H6 Cl2 3.33(3) no 3_656
H6 O9 3.21(3) no 3_656
H6 O11 2.53(3) no 3_656
H6 C3 3.48(2) no 3_656
H6 C4 3.36(2) no 3_656
H6 C28 3.18(2) no 2_656
H6 H4 3.43(3) no 3_656
H6 H26 2.59(3) no 2_656
H6 H27 3.11(3) no 4_554
H6 H29 2.79(3) no 4_554
H7 O8 2.86(2) no 2_656
H7 C28 3.51(3) no 2_656
H7 C28 3.47(2) no 4_554
H7 C29 3.24(2) no 2_656
H7 C29 3.33(2) no 4_554
H7 H26 3.30(4) no 2_656
H7 H26 3.13(3) no 4_554
H7 H27 2.85(3) no 2_656
H7 H27 2.87(3) no 4_554
H7 H28 3.34(3) no 2_656
H8 O9 3.16(3) no 1_565
H8 C5 3.52(3) no 4_555
H8 H4 3.54(4) no 4_555
H8 H5 3.28(3) no 4_555
H8 H28 3.58(4) no 2_656
H9 O9 2.53(3) no 1_565
H9 C27 3.53(3) no 4_554
H9 C28 2.91(3) no 4_554
H9 H25 3.52(4) no 4_554
H9 H26 2.38(4) no 4_554
H9 H28 3.07(3) no 2_656
H10 O8 2.56(3) no 2_656
H10 O9 3.49(3) no 1_565
H10 H5 3.15(4) no 4_555
H10 H28 2.63(4) no 2_656
H11 O4 3.26(2) no 3_556
H11 C22 3.25(3) no 4_554
H11 H17 3.14(4) no 4_554
H11 H19 2.56(5) no 4_554
H11 H20 2.98(4) no 4_554
H12 Cl1 3.40(2) no 3_556
H12 O4 2.79(2) no 3_556
H12 O6 3.19(2) no 3_556
H12 C23 3.51(3) no 3_556
H12 H21 2.96(4) no 3_556
H12 H22 3.29(4) no 3_556
H12 H23 3.11(3) no 3_556
H13 Cl1 2.92(3) no 4_554
H13 O4 2.80(2) no 4_554
H13 O5 2.70(2) no 4_554
H13 O7 2.84(3) no 4_554
H13 C25 3.40(2) no 3_556
H13 H19 3.03(5) no 4_554
H13 H22 3.55(4) no 3_556
H13 H23 2.42(4) no 3_556
H14 O4 3.21(2) no 4_554
H14 O5 2.74(2) no 3_566
H14 O7 3.43(3) no 4_554
H14 C16 3.36(3) no 3_566
H14 C17 3.52(3) no 3_566
H14 C26 3.40(3) no 4_554
H14 H15 3.26(4) no 3_566
H14 H16 3.54(4) no 3_566
H14 H24 3.17(4) no 4_554
H15 Cl1 3.33(2) no 3_566
H15 O5 2.98(2) no 3_566
H15 O6 2.67(2) no 3_566
H15 C15 3.32(3) no 3_566
H15 C21 3.55(3) no 3_566
H15 H14 3.26(4) no 3_566
H15 H15 3.59(4) no 3_566
H15 H22 3.54(3) no 1_565
H15 H24 2.85(4) no 4_554
H15 H25 3.53(4) no 4_554
H16 O10 2.84(2) no 1_565
H16 C25 3.29(3) no 1_565
H16 H1 3.39(4) no 1_565
H16 H14 3.54(4) no 3_566
H16 H22 3.27(3) no 1_565
H16 H23 3.14(4) no 1_565
H17 O10 3.13(3) no 1_565
H17 C2 3.55(3) no 4_555
H17 C3 2.95(3) no 4_555
H17 C4 3.19(3) no 4_555
H17 H3 2.93(4) no 4_555
H17 H4 3.35(3) no 4_555
H17 H11 3.14(4) no 4_555
H18 C8 3.60(3) no 4_555
H18 C9 3.45(3) no 4_555
H19 O5 3.46(4) no .
H19 O7 2.64(3) no .
H19 C12 3.22(4) no 4_555
H19 C13 3.08(4) no 4_555
H19 C14 3.07(4) no 4_555
H19 H11 2.56(5) no 4_555
H19 H13 3.03(5) no 4_555
H20 N2 3.16(3) no 4_555
H20 C2 3.24(3) no 4_555
H20 C3 3.15(3) no 4_555
H20 C4 2.95(3) no 4_555
H20 C5 3.54(3) no 4_555
H20 C9 2.92(3) no 4_555
H20 C10 2.82(3) no 4_555
H20 H4 3.45(4) no 4_555
H20 H11 2.98(4) no 4_555
H21 Cl1 3.13(2) no .
H21 O6 2.69(2) no .
H21 O6 3.44(2) no 3_556
H21 O7 2.63(2) no .
H21 H12 2.96(4) no 3_556
H21 H21 3.14(3) no 3_556
H21 H22 3.34(3) no 3_556
H22 Cl1 3.56(2) no 3_556
H22 O6 2.36(2) no 3_556
H22 H12 3.29(4) no 3_556
H22 H13 3.55(4) no 3_556
H22 H15 3.54(3) no 1_545
H22 H16 3.27(3) no 1_545
H22 H21 3.34(3) no 3_556
H23 Cl1 3.38(3) no 2_546
H23 O4 2.87(3) no 2_546
H23 O5 2.74(3) no 2_546
H23 C14 3.17(3) no 3_556
H23 H12 3.11(3) no 3_556
H23 H13 2.42(4) no 3_556
H23 H16 3.14(4) no 1_545
H24 Cl1 3.08(2) no 2_546
H24 O4 2.68(2) no 2_546
H24 O5 2.75(2) no 2_546
H24 O6 3.43(3) no 2_546
H24 C1 3.59(2) no 4_545
H24 C15 3.59(2) no 4_555
H24 C16 3.29(3) no 4_555
H24 H2 2.68(3) no 4_545
H24 H3 3.32(3) no 4_545
H24 H14 3.17(4) no 4_555
H24 H15 2.85(4) no 4_555
H25 O9 3.24(2) no 4_545
H25 O11 3.37(2) no 4_545
H25 C1 3.45(3) no 4_545
H25 C3 3.56(3) no 4_545
H25 C16 3.35(3) no 4_555
H25 C17 3.50(3) no 4_555
H25 H1 3.04(3) no 4_545
H25 H2 3.11(3) no 4_545
H25 H3 2.94(4) no 4_545
H25 H9 3.52(4) no 4_555
H25 H15 3.53(4) no 4_555
H26 Cl2 3.57(3) no 4_545
H26 O9 2.62(3) no 4_545
H26 O11 3.43(3) no 4_545
H26 C6 3.42(2) no 2_646
H26 C11 3.31(3) no 4_555
H26 H6 2.59(3) no 2_646
H26 H7 3.30(4) no 2_646
H26 H7 3.13(3) no 4_555
H26 H9 2.38(4) no 4_555
H26 H27 3.13(3) no 3_657
H26 H29 3.56(3) no 3_657
H27 O8 3.57(2) no .
H27 C6 3.21(2) no 4_555
H27 C7 3.06(2) no 4_555
H27 H6 3.11(3) no 4_555
H27 H7 2.85(3) no 2_646
H27 H7 2.87(3) no 4_555
H27 H26 3.13(3) no 3_657
H27 H27 3.34(3) no 3_657
H28 O8 2.83(3) no .
H28 O9 2.93(2) no 2_656
H28 O11 3.39(2) no .
H28 C11 3.23(2) no 2_646
H28 H5 2.85(4) no 3_656
H28 H7 3.34(3) no 2_646
H28 H8 3.58(4) no 2_646
H28 H9 3.07(3) no 2_646
H28 H10 2.63(4) no 2_646
H29 Cl2 3.26(2) no 2_656
H29 O8 3.00(3) no 2_656
H29 O9 2.72(2) no 2_656
H29 O11 3.58(2) no 2_656
H29 C5 3.44(2) no 4_555
H29 C6 3.08(2) no 4_555
H29 H5 3.45(3) no 4_555
H29 H6 2.79(3) no 4_555
H29 H26 3.56(3) no 3_657
H30 O8 2.94(2) no 2_656
H30 O9 3.13(2) no 2_656
H30 H4 3.14(4) no 3_656
H30 H5 2.82(4) no 3_656

loop_
_geom_torsion_atom_site_label_1
_geom_torsion_atom_site_label_2
_geom_torsion_atom_site_label_3
_geom_torsion_atom_site_label_4
_geom_torsion
_geom_torsion_publ_flag
N1 Zn1 N2 C2 -20.29(8) no
N1 Zn1 N2 C9 159.50(11) no
N2 Zn1 N1 C1 34.74(8) no
N2 Zn1 N1 C12 -84.99(9) no
N2 Zn1 N1 C23 154.70(9) no
N1 Zn1 N3 C13 -22.62(11) no
N1 Zn1 N3 C20 164.22(13) no
N3 Zn1 N1 C1 147.61(10) no
N3 Zn1 N1 C12 27.87(9) no
N3 Zn1 N1 C23 -92.43(9) no
N1 Zn1 N4 C24 -25.13(10) no
N1 Zn1 N4 C31 164.56(13) no
N4 Zn1 N1 C1 -88.21(9) no
N4 Zn1 N1 C12 152.06(10) no
N4 Zn1 N1 C23 31.75(8) no
N2 Zn1 N3 C13 48.07(12) no
N2 Zn1 N3 C20 -125.09(12) no
N3 Zn1 N2 C2 -90.71(9) no
N3 Zn1 N2 C9 89.08(10) no
N2 Zn1 N4 C24 -92.79(11) no
N2 Zn1 N4 C31 96.91(12) no
N4 Zn1 N2 C2 48.13(10) no
N4 Zn1 N2 C9 -132.09(9) no
N3 Zn1 N4 C24 41.58(13) no
N3 Zn1 N4 C31 -128.72(11) no
N4 Zn1 N3 C13 -90.30(12) no
N4 Zn1 N3 C20 96.54(12) no
C11 O1 C8 C7 -7.0(2) no
C11 O1 C8 C9 171.63(13) no
C22 O2 C19 C18 32.2(3) no
C22 O2 C19 C20 -147.69(17) no
C33 O3 C30 C29 14.5(2) no
C33 O3 C30 C31 -164.48(14) no
Zn1 N1 C1 C2 -43.44(13) no
Zn1 N1 C12 C13 -29.58(17) no
Zn1 N1 C23 C24 -34.12(16) no
C1 N1 C12 C13 -143.55(15) no
C12 N1 C1 C2 72.93(16) no
C1 N1 C23 C24 78.42(18) no
C23 N1 C1 C2 -156.06(12) no
C12 N1 C23 C24 -150.78(14) no
C23 N1 C12 C13 84.79(18) no
Zn1 N2 C2 C1 0.80(17) no
Zn1 N2 C2 C3 -179.62(9) no
Zn1 N2 C9 C8 -1.07(19) no
Zn1 N2 C9 C10 179.46(9) no
C2 N2 C9 C8 178.70(13) no
C2 N2 C9 C10 -0.8(2) no
C9 N2 C2 C1 -179.00(12) no
C9 N2 C2 C3 0.6(2) no
Zn1 N3 C13 C12 12.5(2) no
Zn1 N3 C13 C14 -167.43(12) no
Zn1 N3 C20 C19 -16.4(2) no
Zn1 N3 C20 C21 166.78(11) no
C13 N3 C20 C19 170.50(16) no
C13 N3 C20 C21 -6.3(3) no
C20 N3 C13 C12 -174.00(16) no
C20 N3 C13 C14 6.0(3) no
Zn1 N4 C24 C23 12.8(2) no
Zn1 N4 C24 C25 -166.07(12) no
Zn1 N4 C31 C30 -19.5(2) no
Zn1 N4 C31 C32 163.19(10) no
C24 N4 C31 C30 170.56(15) no
C24 N4 C31 C32 -6.8(3) no
C31 N4 C24 C23 -176.22(14) no
C31 N4 C24 C25 4.9(3) no
N1 C1 C2 N2 31.38(19) no
N1 C1 C2 C3 -148.21(13) no
N2 C2 C3 C4 0.1(3) no
C1 C2 C3 C4 179.68(14) no
C2 C3 C4 C10 -0.7(3) no
C3 C4 C10 C5 -179.13(15) no
C3 C4 C10 C9 0.5(2) no
C6 C5 C10 C4 -178.95(16) no
C6 C5 C10 C9 1.5(3) no
C10 C5 C6 C7 -1.5(3) no
C5 C6 C7 C8 -0.4(3) no
C6 C7 C8 O1 -179.14(15) no
C6 C7 C8 C9 2.3(3) no
O1 C8 C9 N2 -0.5(2) no
O1 C8 C9 C10 179.02(12) no
C7 C8 C9 N2 178.27(14) no
C7 C8 C9 C10 -2.3(2) no
N2 C9 C10 C4 0.2(2) no
N2 C9 C10 C5 179.86(13) no
C8 C9 C10 C4 -179.22(13) no
C8 C9 C10 C5 0.4(2) no
N1 C12 C13 N3 13.6(2) no
N1 C12 C13 C14 -166.44(15) no
N3 C13 C14 C15 -1.4(3) no
C12 C13 C14 C15 178.66(17) no
C13 C14 C15 C21 -3.1(3) no
C14 C15 C21 C16 -174.63(19) no
C14 C15 C21 C20 2.8(3) no
C17 C16 C21 C15 176.8(2) no
C17 C16 C21 C20 -0.6(3) no
C21 C16 C17 C18 -0.9(4) no
C16 C17 C18 C19 0.4(4) no
C17 C18 C19 O2 -178.2(2) no
C17 C18 C19 C20 1.7(3) no
O2 C19 C20 N3 -0.3(3) no
O2 C19 C20 C21 176.60(15) no
C18 C19 C20 N3 179.84(18) no
C18 C19 C20 C21 -3.3(3) no
N3 C20 C21 C15 1.9(3) no
N3 C20 C21 C16 179.47(16) no
C19 C20 C21 C15 -174.86(17) no
C19 C20 C21 C16 2.7(3) no
N1 C23 C24 N4 17.4(2) no
N1 C23 C24 C25 -163.77(15) no
N4 C24 C25 C26 0.8(3) no
C23 C24 C25 C26 -178.00(17) no
C24 C25 C26 C32 -4.9(3) no
C25 C26 C32 C27 -173.64(18) no
C25 C26 C32 C31 3.0(3) no
C28 C27 C32 C26 174.02(18) no
C28 C27 C32 C31 -2.6(3) no
C32 C27 C28 C29 1.2(3) no
C27 C28 C29 C30 0.5(3) no
C28 C29 C30 O3 -179.62(17) no
C28 C29 C30 C31 -0.7(3) no
O3 C30 C31 N4 0.9(2) no
O3 C30 C31 C32 178.34(14) no
C29 C30 C31 N4 -178.10(16) no
C29 C30 C31 C32 -0.7(3) no
N4 C31 C32 C26 2.8(3) no
N4 C31 C32 C27 179.63(15) no
C30 C31 C32 C26 -174.51(15) no
C30 C31 C32 C27 2.3(3) no
